data_4501256
loop_
_publ_author_name
'Seidel, Christiane'
'Ahlers, Ruth'
'Ruschewitz, Uwe'

_publ_section_title
;
 Coordination Polymers with Tetrafluoroterephthalate as Bridging Ligand
;
_journal_issue 11
_journal_name_full 'Crystal Growth &amp; Design'
_journal_page_first 5053
_journal_paper_doi 10.1021/cg200974h
_journal_volume 11
_journal_year 2011
_chemical_formula_moiety 'C24 H20 F8 Mn2 N2 O11'
_chemical_formula_sum 'C24 H20 F8 Mn2 N2 O11'
_chemical_formula_weight 774.30
_chemical_name_systematic
; 
 ? 
;
_space_group_IT_number 4
_symmetry_cell_setting monoclinic
_symmetry_space_group_name_Hall 'P 2yb'
_symmetry_space_group_name_H-M 'P 1 21 1'
_atom_sites_solution_hydrogens geom
_atom_sites_solution_primary direct
_atom_sites_solution_secondary difmap
_audit_creation_method SHELXL-97
_cell_angle_alpha 90.00
_cell_angle_beta 101.824(13)
_cell_angle_gamma 90.00
_cell_formula_units_Z 2
_cell_length_a 8.4375(10)
_cell_length_b 19.512(2)
_cell_length_c 9.7423(10)
_cell_measurement_reflns_used 7373
_cell_measurement_temperature 293(2)
_cell_measurement_theta_max 56.3
_cell_measurement_theta_min 3.8
_cell_volume 1569.9(3)
_computing_molecular_graphics 'DIAMOND (Brandenburg, 2001)'
_computing_structure_refinement 'SHELXL-97 (Sheldrick, 1997)'
_computing_structure_solution 'SIR92 (Altomare, 1993)'
_diffrn_ambient_temperature 293(2)
_diffrn_measured_fraction_theta_full 0.983
_diffrn_measured_fraction_theta_max 0.983
_diffrn_measurement_device_type 'Stoe IPDS I'
_diffrn_measurement_method 'f\ scans'
_diffrn_radiation_monochromator graphite
_diffrn_radiation_source 'fine-focus sealed tube'
_diffrn_radiation_type MoK\a
_diffrn_radiation_wavelength 0.71073
_diffrn_reflns_av_R_equivalents 0.0988
_diffrn_reflns_av_sigmaI/netI 0.1129
_diffrn_reflns_limit_h_max 11
_diffrn_reflns_limit_h_min -11
_diffrn_reflns_limit_k_max 25
_diffrn_reflns_limit_k_min -25
_diffrn_reflns_limit_l_max 12
_diffrn_reflns_limit_l_min -12
_diffrn_reflns_number 14882
_diffrn_reflns_theta_full 28.17
_diffrn_reflns_theta_max 28.17
_diffrn_reflns_theta_min 2.38
_diffrn_standards_decay_% none
_diffrn_standards_interval_time 0
_diffrn_standards_number 0
_exptl_absorpt_coefficient_mu 0.909
_exptl_absorpt_correction_T_max 0.6776
_exptl_absorpt_correction_T_min 0.3472
_exptl_absorpt_correction_type numerical
_exptl_absorpt_process_details
; 
(X-RED; Stoe & Cie, 2001; the crystal shape was optimized by 
X-SHAPE; Stoe & Cie, 1999) 
;
_exptl_crystal_colour brown
_exptl_crystal_density_diffrn 1.638
_exptl_crystal_density_method 'not measured'
_exptl_crystal_description blocks
_exptl_crystal_F_000 776
_exptl_crystal_size_max 0.34
_exptl_crystal_size_mid 0.21
_exptl_crystal_size_min 0.15
_refine_diff_density_max 0.543
_refine_diff_density_min -0.958
_refine_diff_density_rms 0.086
_refine_ls_abs_structure_details 'Flack H D (1983), Acta Cryst. A39, 876-881'
_refine_ls_abs_structure_Flack 0.00(4)
_refine_ls_extinction_method none
_refine_ls_goodness_of_fit_ref 0.904
_refine_ls_hydrogen_treatment mixed
_refine_ls_matrix_type full
_refine_ls_number_parameters 439
_refine_ls_number_reflns 7373
_refine_ls_number_restraints 1
_refine_ls_restrained_S_all 0.904
_refine_ls_R_factor_all 0.0955
_refine_ls_R_factor_gt 0.0558
_refine_ls_shift/su_max 0.000
_refine_ls_shift/su_mean 0.000
_refine_ls_structure_factor_coef Fsqd
_refine_ls_weighting_details 'calc w=1/[\s^2^(Fo^2^)+(0.0600P)^2^+0.0000P] where P=(Fo^2^+2Fc^2^)/3'
_refine_ls_weighting_scheme calc
_refine_ls_wR_factor_gt 0.1172
_refine_ls_wR_factor_ref 0.1322
_reflns_number_gt 4624
_reflns_number_total 7373
_reflns_threshold_expression >2sigma(I)
_cod_data_source_file cg200974h_si_004.cif
_cod_data_source_block cs351
_cod_original_sg_symbol_H-M 'P 21'
_cod_database_code 4501256

loop_
_symmetry_equiv_pos_as_xyz
'x, y, z'
'-x, y+1/2, -z'

loop_
_atom_site_label
_atom_site_type_symbol
_atom_site_fract_x
_atom_site_fract_y
_atom_site_fract_z
_atom_site_U_iso_or_equiv
_atom_site_adp_type
_atom_site_occupancy
_atom_site_symmetry_multiplicity
_atom_site_calc_flag
_atom_site_refinement_flags
F1 F 0.4750(6) 0.9306(2) 0.6852(4) 0.0824(14) Uani 1 1 d .
F2 F 0.3847(6) 1.0546(2) 0.7527(4) 0.0808(14) Uani 1 1 d .
F3 F 0.6706(6) 1.0228(2) 1.2142(4) 0.0823(14) Uani 1 1 d .
F4 F 0.7650(5) 0.8991(2) 1.1452(4) 0.0734(13) Uani 1 1 d .
O1 O 0.5985(4) 0.79155(17) 0.9242(4) 0.0412(9) Uani 1 1 d .
O2 O 0.7742(6) 0.8307(2) 0.8090(6) 0.0673(14) Uani 1 1 d .
O3 O 0.3728(5) 1.1127(2) 1.1015(5) 0.0580(12) Uani 1 1 d .
O4 O 0.5321(6) 1.1620(2) 0.9781(5) 0.0573(12) Uani 1 1 d .
C1 C 0.5273(7) 0.9528(3) 0.8166(6) 0.0443(13) Uani 1 1 d .
C2 C 0.4797(7) 1.0165(3) 0.8509(6) 0.0459(14) Uani 1 1 d .
C3 C 0.5243(6) 1.0413(3) 0.9855(6) 0.0407(13) Uani 1 1 d .
C4 C 0.6204(7) 1.0006(3) 1.0818(6) 0.0463(14) Uani 1 1 d .
C5 C 0.6698(7) 0.9370(3) 1.0471(7) 0.0456(14) Uani 1 1 d .
C6 C 0.6228(6) 0.9114(3) 0.9127(7) 0.0396(13) Uani 1 1 d .
C7 C 0.6711(7) 0.8398(3) 0.8796(7) 0.0426(13) Uani 1 1 d .
C8 C 0.4722(7) 1.1118(3) 1.0233(6) 0.0463(15) Uani 1 1 d .
F5 F 0.0565(5) 0.8266(2) 0.2361(4) 0.0795(14) Uani 1 1 d .
F6 F 0.2087(5) 0.8284(2) 0.5032(4) 0.0751(13) Uani 1 1 d .
F7 F 0.3678(5) 0.6000(2) 0.4651(4) 0.0728(12) Uani 1 1 d .
F8 F 0.2125(5) 0.5980(2) 0.1980(4) 0.0658(11) Uani 1 1 d .
O5 O -0.1060(4) 0.7034(3) 0.0358(4) 0.0528(11) Uani 1 1 d .
O6 O 0.1251(4) 0.7188(3) -0.0327(4) 0.0547(12) Uani 1 1 d .
O7 O 0.3058(5) 0.7276(3) 0.7356(4) 0.0629(14) Uani 1 1 d .
O8 O 0.5354(4) 0.7096(3) 0.6581(3) 0.0498(10) Uani 1 1 d .
C9 C 0.1310(6) 0.7693(3) 0.2925(6) 0.0443(14) Uani 1 1 d .
C10 C 0.2093(6) 0.7703(3) 0.4318(6) 0.0433(14) Uani 1 1 d .
C11 C 0.2937(5) 0.7149(3) 0.4933(5) 0.0385(13) Uani 1 1 d .
C12 C 0.2915(6) 0.6573(3) 0.4106(6) 0.0403(13) Uani 1 1 d .
C13 C 0.2114(6) 0.6560(3) 0.2731(6) 0.0399(12) Uani 1 1 d .
C14 C 0.1296(5) 0.7125(3) 0.2116(5) 0.0358(12) Uani 1 1 d .
C15 C 0.0420(5) 0.7112(4) 0.0579(5) 0.0396(12) Uani 1 1 d .
C16 C 0.3865(6) 0.7175(3) 0.6430(5) 0.0438(14) Uani 1 1 d .
O9 O 0.4328(5) 0.7951(3) 1.1637(5) 0.0617(13) Uani 1 1 d .
N1 N 0.6285(8) 0.8101(5) 1.3582(6) 0.085(2) Uani 1 1 d .
C17 C 0.5611(9) 0.7783(5) 1.2424(7) 0.075(2) Uani 1 1 d .
H7 H 0.6142 0.7399 1.2174 0.090 Uiso 1 1 calc R
C18 C 0.7777(13) 0.7909(9) 1.4467(10) 0.154(7) Uani 1 1 d .
H1 H 0.8161 0.7491 1.4128 0.231 Uiso 1 1 calc R
H2 H 0.7616 0.7840 1.5405 0.231 Uiso 1 1 calc R
H3 H 0.8561 0.8265 1.4467 0.231 Uiso 1 1 calc R
C19 C 0.5579(15) 0.8717(7) 1.3981(13) 0.140(5) Uani 1 1 d .
H4 H 0.5092 0.8625 1.4770 0.210 Uiso 1 1 calc R
H5 H 0.4768 0.8878 1.3210 0.210 Uiso 1 1 calc R
H6 H 0.6404 0.9059 1.4231 0.210 Uiso 1 1 calc R
O11 O 0.2482(7) 0.8542(4) 0.9036(8) 0.086(2) Uani 1 1 d .
N2 N 0.0851(9) 0.9417(3) 0.8334(16) 0.113(4) Uani 1 1 d .
C20 C 0.0805(13) 0.9831(8) 0.9524(14) 0.133(5) Uani 1 1 d .
H20A H 0.1085 1.0294 0.9340 0.200 Uiso 1 1 calc R
H20B H 0.1564 0.9657 1.0319 0.200 Uiso 1 1 calc R
H20C H -0.0265 0.9821 0.9718 0.200 Uiso 1 1 calc R
C21 C -0.018(2) 0.9640(8) 0.7027(17) 0.153(5) Uani 1 1 d .
H21A H -0.1209 0.9781 0.7199 0.230 Uiso 1 1 calc R
H21B H -0.0329 0.9268 0.6368 0.230 Uiso 1 1 calc R
H21C H 0.0325 1.0017 0.6650 0.230 Uiso 1 1 calc R
C22 C 0.1540(13) 0.8819(6) 0.8174(14) 0.057(3) Uani 0.60 1 d P
H22 H 0.1246 0.8604 0.7307 0.068 Uiso 0.60 1 calc PR
C22A C 0.200(2) 0.8953(11) 0.938(3) 0.069(6) Uani 0.40 1 d P
H22A H 0.2236 0.9060 1.0331 0.083 Uiso 0.40 1 calc PR
O10 O 0.9076(5) 0.6790(3) 0.7284(5) 0.0617(13) Uani 1 1 d .
H10 H 0.8634 0.6700 0.7938 0.093 Uiso 1 1 calc R
C24 C 0.9346(18) 0.6199(10) 0.663(2) 0.212(10) Uani 1 1 d .
H24A H 0.9962 0.6332 0.5930 0.254 Uiso 1 1 calc R
H24B H 1.0077 0.5932 0.7322 0.254 Uiso 1 1 calc R
C23 C 0.822(3) 0.5754(15) 0.597(3) 0.289(15) Uani 1 1 d .
H23A H 0.7693 0.5940 0.5086 0.433 Uiso 1 1 calc R
H23B H 0.7437 0.5675 0.6543 0.433 Uiso 1 1 calc R
H23C H 0.8735 0.5328 0.5825 0.433 Uiso 1 1 calc R
Mn1 Mn 0.72147(8) 0.70614(4) 0.84118(8) 0.03043(18) Uani 1 1 d .
Mn2 Mn 0.35957(8) 0.75822(4) 0.95362(8) 0.0360(2) Uani 1 1 d .

loop_
_atom_site_aniso_label
_atom_site_aniso_U_11
_atom_site_aniso_U_22
_atom_site_aniso_U_33
_atom_site_aniso_U_23
_atom_site_aniso_U_13
_atom_site_aniso_U_12
F1 0.119(4) 0.073(3) 0.045(2) -0.023(2) -0.006(2) 0.023(3)
F2 0.117(3) 0.054(2) 0.055(2) 0.0011(19) -0.020(2) 0.036(2)
F3 0.104(3) 0.066(3) 0.057(3) -0.023(2) -0.029(2) 0.032(2)
F4 0.081(3) 0.057(2) 0.068(3) 0.002(2) -0.018(2) 0.031(2)
O1 0.0367(19) 0.0254(19) 0.061(3) -0.0002(18) 0.0092(18) -0.0071(15)
O2 0.061(3) 0.053(3) 0.098(4) -0.017(3) 0.040(3) 0.003(2)
O3 0.050(2) 0.047(3) 0.074(3) -0.013(2) 0.007(2) 0.010(2)
O4 0.072(3) 0.037(2) 0.058(3) -0.002(2) 0.001(2) -0.004(2)
C1 0.057(3) 0.039(3) 0.035(3) -0.010(2) 0.004(2) 0.000(3)
C2 0.057(3) 0.036(3) 0.040(3) 0.002(2) -0.001(3) 0.008(3)
C3 0.035(3) 0.030(3) 0.053(4) -0.002(3) 0.000(2) 0.001(2)
C4 0.048(3) 0.041(3) 0.042(3) -0.005(3) -0.010(3) 0.009(2)
C5 0.044(3) 0.036(3) 0.052(4) 0.002(3) 0.000(3) 0.005(2)
C6 0.035(3) 0.032(3) 0.053(4) 0.000(3) 0.011(2) -0.003(2)
C7 0.038(3) 0.035(3) 0.053(4) -0.008(3) 0.007(3) 0.002(2)
C8 0.043(3) 0.044(4) 0.043(3) -0.008(3) -0.010(3) 0.010(3)
F5 0.089(3) 0.086(3) 0.049(2) -0.002(2) -0.020(2) 0.050(2)
F6 0.088(3) 0.080(3) 0.045(2) -0.017(2) -0.015(2) 0.027(2)
F7 0.092(3) 0.061(2) 0.049(2) 0.0094(19) -0.022(2) 0.017(2)
F8 0.084(3) 0.051(2) 0.051(2) -0.0108(18) -0.0132(19) -0.006(2)
O5 0.0215(15) 0.106(3) 0.0274(18) 0.000(3) -0.0029(13) -0.005(2)
O6 0.0320(17) 0.102(4) 0.0269(19) -0.006(2) -0.0020(14) -0.015(2)
O7 0.042(2) 0.117(4) 0.025(2) -0.002(2) -0.0039(16) -0.013(2)
O8 0.0319(16) 0.087(3) 0.0241(17) -0.002(2) -0.0103(13) 0.005(2)
C9 0.037(3) 0.059(4) 0.032(3) 0.002(3) -0.004(2) 0.014(3)
C10 0.039(3) 0.060(4) 0.027(3) -0.008(3) -0.004(2) 0.005(3)
C11 0.029(2) 0.056(4) 0.026(2) 0.000(3) -0.0052(18) -0.003(2)
C12 0.037(3) 0.049(3) 0.030(3) 0.005(3) -0.002(2) 0.004(2)
C13 0.038(3) 0.044(3) 0.034(3) 0.000(3) -0.001(2) -0.006(2)
C14 0.0237(19) 0.057(3) 0.024(2) 0.006(3) -0.0013(16) -0.001(2)
C15 0.025(2) 0.059(3) 0.031(3) 0.002(3) -0.0036(18) -0.006(3)
C16 0.036(2) 0.068(4) 0.022(2) 0.000(3) -0.007(2) -0.005(3)
O9 0.044(2) 0.082(3) 0.054(3) -0.017(2) -0.002(2) -0.009(2)
N1 0.065(4) 0.157(7) 0.032(3) -0.018(4) 0.007(3) -0.039(4)
C17 0.061(4) 0.121(7) 0.041(4) 0.000(4) 0.007(3) -0.031(4)
C18 0.084(7) 0.30(2) 0.064(6) 0.036(9) -0.027(5) -0.034(9)
C19 0.134(10) 0.179(13) 0.117(10) -0.074(10) 0.050(8) -0.056(9)
O11 0.061(3) 0.072(4) 0.122(5) 0.024(4) 0.009(3) 0.026(3)
N2 0.057(4) 0.044(4) 0.251(13) 0.012(6) 0.062(6) 0.012(3)
C20 0.088(7) 0.150(12) 0.139(11) 0.027(9) -0.028(7) -0.031(7)
C21 0.175(13) 0.125(12) 0.164(14) 0.035(10) 0.047(12) 0.000(10)
C22 0.050(6) 0.057(7) 0.065(8) -0.002(6) 0.015(5) 0.005(5)
C22A 0.046(10) 0.059(12) 0.093(17) 0.015(11) -0.005(10) -0.019(9)
O10 0.038(2) 0.097(4) 0.050(3) -0.021(2) 0.0099(18) 0.009(2)
C24 0.119(11) 0.214(19) 0.32(3) -0.168(19) 0.078(13) -0.022(11)
C23 0.24(2) 0.32(3) 0.34(4) -0.17(3) 0.13(2) -0.06(2)
Mn1 0.0228(3) 0.0364(4) 0.0279(4) -0.0023(4) -0.0047(2) 0.0014(3)
Mn2 0.0257(3) 0.0453(5) 0.0345(4) 0.0013(4) 0.0002(3) 0.0007(4)

loop_
_atom_type_symbol
_atom_type_description
_atom_type_scat_dispersion_real
_atom_type_scat_dispersion_imag
_atom_type_scat_source
C C 0.0033 0.0016 'International Tables Vol C Tables 4.2.6.8 and 6.1.1.4'
H H 0.0000 0.0000 'International Tables Vol C Tables 4.2.6.8 and 6.1.1.4'
F F 0.0171 0.0103 'International Tables Vol C Tables 4.2.6.8 and 6.1.1.4'
Mn Mn 0.3368 0.7283 'International Tables Vol C Tables 4.2.6.8 and 6.1.1.4'
N N 0.0061 0.0033 'International Tables Vol C Tables 4.2.6.8 and 6.1.1.4'
O O 0.0106 0.0060 'International Tables Vol C Tables 4.2.6.8 and 6.1.1.4'

loop_
_geom_angle_atom_site_label_1
_geom_angle_atom_site_label_2
_geom_angle_atom_site_label_3
_geom_angle
_geom_angle_site_symmetry_1
_geom_angle_site_symmetry_3
C7 O1 Mn2 143.1(4) . .
C7 O1 Mn1 98.1(4) . .
Mn2 O1 Mn1 109.79(15) . .
C7 O2 Mn1 84.6(4) . .
C8 O3 Mn1 120.9(4) . 2_657
C8 O4 Mn2 140.7(4) . 2_657
F1 C1 C6 119.8(5) . .
F1 C1 C2 118.2(5) . .
C6 C1 C2 122.1(5) . .
F2 C2 C1 119.4(5) . .
F2 C2 C3 119.5(5) . .
C1 C2 C3 121.0(5) . .
C4 C3 C2 117.3(5) . .
C4 C3 C8 121.6(5) . .
C2 C3 C8 121.0(5) . .
F3 C4 C3 119.9(5) . .
F3 C4 C5 118.4(5) . .
C3 C4 C5 121.7(5) . .
F4 C5 C4 119.5(5) . .
F4 C5 C6 119.4(5) . .
C4 C5 C6 121.2(5) . .
C1 C6 C5 116.7(5) . .
C1 C6 C7 123.2(5) . .
C5 C6 C7 120.0(5) . .
O2 C7 O1 122.7(6) . .
O2 C7 C6 120.5(6) . .
O1 C7 C6 116.8(5) . .
O4 C8 O3 126.0(6) . .
O4 C8 C3 118.5(6) . .
O3 C8 C3 115.4(6) . .
C15 O5 Mn1 129.2(3) . 1_454
C15 O6 Mn2 138.2(3) . 1_554
C16 O7 Mn2 135.6(3) . .
C16 O8 Mn1 131.2(3) . .
F5 C9 C14 119.6(5) . .
F5 C9 C10 118.6(6) . .
C14 C9 C10 121.8(5) . .
F6 C10 C11 120.2(4) . .
F6 C10 C9 118.2(5) . .
C11 C10 C9 121.4(6) . .
C10 C11 C12 116.5(4) . .
C10 C11 C16 121.2(5) . .
C12 C11 C16 122.3(5) . .
F7 C12 C13 118.1(5) . .
F7 C12 C11 119.9(5) . .
C13 C12 C11 122.0(5) . .
F8 C13 C14 119.8(5) . .
F8 C13 C12 119.2(5) . .
C14 C13 C12 121.0(5) . .
C9 C14 C13 117.3(4) . .
C9 C14 C15 121.8(5) . .
C13 C14 C15 120.9(6) . .
O5 C15 O6 126.1(4) . .
O5 C15 C14 116.2(4) . .
O6 C15 C14 117.6(4) . .
O8 C16 O7 128.3(4) . .
O8 C16 C11 114.9(5) . .
O7 C16 C11 116.8(4) . .
C17 O9 Mn2 123.3(5) . .
C17 N1 C18 124.8(10) . .
C17 N1 C19 120.0(9) . .
C18 N1 C19 115.0(9) . .
O9 C17 N1 125.4(9) . .
O9 C17 H7 117.3 . .
N1 C17 H7 117.3 . .
N1 C18 H1 109.5 . .
N1 C18 H2 109.5 . .
H1 C18 H2 109.5 . .
N1 C18 H3 109.5 . .
H1 C18 H3 109.5 . .
H2 C18 H3 109.5 . .
N1 C19 H4 109.5 . .
N1 C19 H5 109.5 . .
H4 C19 H5 109.5 . .
N1 C19 H6 109.5 . .
H4 C19 H6 109.5 . .
H5 C19 H6 109.5 . .
C22A O11 C22 66.5(14) . .
C22A O11 Mn2 146.9(16) . .
C22 O11 Mn2 141.7(9) . .
C22 N2 C20 132.9(14) . .
C22 N2 C21 111.0(14) . .
C20 N2 C21 115.7(10) . .
C22 N2 C22A 48.1(11) . .
C20 N2 C22A 85.0(15) . .
C21 N2 C22A 159.0(15) . .
N2 C20 H20A 109.5 . .
N2 C20 H20B 109.5 . .
H20A C20 H20B 109.5 . .
N2 C20 H20C 109.5 . .
H20A C20 H20C 109.5 . .
H20B C20 H20C 109.5 . .
N2 C21 H21A 109.5 . .
N2 C21 H21B 109.5 . .
H21A C21 H21B 109.5 . .
N2 C21 H21C 109.5 . .
H21A C21 H21C 109.5 . .
H21B C21 H21C 109.5 . .
O11 C22 N2 125.1(14) . .
O11 C22 H22 117.5 . .
N2 C22 H22 117.5 . .
O11 C22A N2 120(2) . .
O11 C22A H22A 120.1 . .
N2 C22A H22A 120.1 . .
C24 O10 Mn1 131.1(9) . .
C24 O10 H10 109.5 . .
Mn1 O10 H10 33.2 . .
C23 C24 O10 126.8(15) . .
C23 C24 H24A 105.6 . .
O10 C24 H24A 105.6 . .
C23 C24 H24B 105.6 . .
O10 C24 H24B 105.6 . .
H24A C24 H24B 106.1 . .
C24 C23 H23A 109.5 . .
C24 C23 H23B 109.5 . .
H23A C23 H23B 109.5 . .
C24 C23 H23C 109.5 . .
H23A C23 H23C 109.5 . .
H23B C23 H23C 109.5 . .
O3 Mn1 O8 89.75(19) 2_647 .
O3 Mn1 O5 88.23(19) 2_647 1_656
O8 Mn1 O5 175.29(15) . 1_656
O3 Mn1 O10 106.0(2) 2_647 .
O8 Mn1 O10 94.02(15) . .
O5 Mn1 O10 90.63(15) 1_656 .
O3 Mn1 O1 108.99(18) 2_647 .
O8 Mn1 O1 87.79(16) . .
O5 Mn1 O1 88.84(17) 1_656 .
O10 Mn1 O1 145.00(17) . .
O3 Mn1 O2 163.55(18) 2_647 .
O8 Mn1 O2 89.08(19) . .
O5 Mn1 O2 91.7(2) 1_656 .
O10 Mn1 O2 90.48(17) . .
O1 Mn1 O2 54.57(14) . .
O11 Mn2 O4 175.1(3) . 2_647
O11 Mn2 O9 87.1(3) . .
O4 Mn2 O9 88.65(19) 2_647 .
O11 Mn2 O6 87.7(2) . 1_556
O4 Mn2 O6 90.38(19) 2_647 1_556
O9 Mn2 O6 98.63(16) . 1_556
O11 Mn2 O7 91.4(3) . .
O4 Mn2 O7 93.07(19) 2_647 .
O9 Mn2 O7 173.89(19) . .
O6 Mn2 O7 87.23(15) 1_556 .
O11 Mn2 O1 94.8(2) . .
O4 Mn2 O1 87.44(17) 2_647 .
O9 Mn2 O1 86.11(17) . .
O6 Mn2 O1 174.73(17) 1_556 .
O7 Mn2 O1 88.10(16) . .

loop_
_geom_bond_atom_site_label_1
_geom_bond_atom_site_label_2
_geom_bond_distance
_geom_bond_site_symmetry_2
F1 C1 1.338(7) .
F2 C2 1.340(6) .
F3 C4 1.345(7) .
F4 C5 1.338(6) .
O1 C7 1.249(7) .
O1 Mn2 2.192(4) .
O1 Mn1 2.203(4) .
O2 C7 1.227(7) .
O2 Mn1 2.503(5) .
O3 C8 1.244(8) .
O3 Mn1 2.109(4) 2_657
O4 C8 1.224(8) .
O4 Mn2 2.135(4) 2_657
C1 C6 1.367(8) .
C1 C2 1.370(8) .
C2 C3 1.376(8) .
C3 C4 1.363(7) .
C3 C8 1.511(8) .
C4 C5 1.372(8) .
C5 C6 1.382(9) .
C6 C7 1.508(8) .
F5 C9 1.344(7) .
F6 C10 1.331(7) .
F7 C12 1.344(6) .
F8 C13 1.349(7) .
O5 C15 1.232(5) .
O5 Mn1 2.141(3) 1_454
O6 C15 1.243(6) .
O6 Mn2 2.152(4) 1_554
O7 C16 1.253(7) .
O7 Mn2 2.163(4) .
O8 C16 1.244(6) .
O8 Mn1 2.122(3) .
C9 C14 1.359(8) .
C9 C10 1.382(7) .
C10 C11 1.364(8) .
C11 C12 1.381(8) .
C11 C16 1.508(6) .
C12 C13 1.372(7) .
C13 C14 1.371(8) .
C14 C15 1.529(6) .
O9 C17 1.236(8) .
O9 Mn2 2.137(5) .
N1 C17 1.311(9) .
N1 C18 1.423(11) .
N1 C19 1.430(14) .
C17 H7 0.9300 .
C18 H1 0.9600 .
C18 H2 0.9600 .
C18 H3 0.9600 .
C19 H4 0.9600 .
C19 H5 0.9600 .
C19 H6 0.9600 .
O11 C22A 0.99(2) .
O11 C22 1.164(13) .
O11 Mn2 2.107(6) .
N2 C22 1.327(13) .
N2 C20 1.420(16) .
N2 C21 1.453(17) .
N2 C22A 1.55(2) .
C20 H20A 0.9600 .
C20 H20B 0.9600 .
C20 H20C 0.9600 .
C21 H21A 0.9600 .
C21 H21B 0.9600 .
C21 H21C 0.9600 .
C22 H22 0.9300 .
C22A H22A 0.9300 .
O10 C24 1.361(15) .
O10 Mn1 2.159(4) .
O10 H10 0.8200 .
C24 C23 1.35(2) .
C24 H24A 0.9700 .
C24 H24B 0.9700 .
C23 H23A 0.9600 .
C23 H23B 0.9600 .
C23 H23C 0.9600 .
Mn1 O3 2.109(4) 2_647
Mn1 O5 2.141(3) 1_656
Mn2 O4 2.135(4) 2_647
Mn2 O6 2.152(4) 1_556

loop_
_geom_torsion_atom_site_label_1
_geom_torsion_atom_site_label_2
_geom_torsion_atom_site_label_3
_geom_torsion_atom_site_label_4
_geom_torsion
_geom_torsion_site_symmetry_1
_geom_torsion_site_symmetry_4
F1 C1 C2 F2 -0.6(10) . .
C6 C1 C2 F2 -179.3(6) . .
F1 C1 C2 C3 177.6(6) . .
C6 C1 C2 C3 -1.1(10) . .
F2 C2 C3 C4 179.7(6) . .
C1 C2 C3 C4 1.5(9) . .
F2 C2 C3 C8 -2.0(9) . .
C1 C2 C3 C8 179.8(6) . .
C2 C3 C4 F3 178.6(6) . .
C8 C3 C4 F3 0.3(9) . .
C2 C3 C4 C5 -0.7(9) . .
C8 C3 C4 C5 -179.1(6) . .
F3 C4 C5 F4 0.2(10) . .
C3 C4 C5 F4 179.5(6) . .
F3 C4 C5 C6 -179.8(6) . .
C3 C4 C5 C6 -0.5(10) . .
F1 C1 C6 C5 -178.8(6) . .
C2 C1 C6 C5 -0.1(9) . .
F1 C1 C6 C7 -1.4(9) . .
C2 C1 C6 C7 177.3(6) . .
F4 C5 C6 C1 -179.1(5) . .
C4 C5 C6 C1 0.9(9) . .
F4 C5 C6 C7 3.4(9) . .
C4 C5 C6 C7 -176.6(6) . .
Mn1 O2 C7 O1 -1.3(6) . .
Mn1 O2 C7 C6 -179.4(5) . .
Mn2 O1 C7 O2 -137.8(6) . .
Mn1 O1 C7 O2 1.5(7) . .
Mn2 O1 C7 C6 40.3(9) . .
Mn1 O1 C7 C6 179.6(4) . .
C1 C6 C7 O2 74.6(8) . .
C5 C6 C7 O2 -108.0(7) . .
C1 C6 C7 O1 -103.5(7) . .
C5 C6 C7 O1 73.8(7) . .
Mn2 O4 C8 O3 45.5(9) 2_657 .
Mn2 O4 C8 C3 -132.9(6) 2_657 .
Mn1 O3 C8 O4 4.1(8) 2_657 .
Mn1 O3 C8 C3 -177.4(3) 2_657 .
C4 C3 C8 O4 108.1(7) . .
C2 C3 C8 O4 -70.2(7) . .
C4 C3 C8 O3 -70.5(7) . .
C2 C3 C8 O3 111.3(7) . .
F5 C9 C10 F6 -0.7(9) . .
C14 C9 C10 F6 178.3(6) . .
F5 C9 C10 C11 -176.8(6) . .
C14 C9 C10 C11 2.3(9) . .
F6 C10 C11 C12 -178.3(5) . .
C9 C10 C11 C12 -2.3(8) . .
F6 C10 C11 C16 0.7(9) . .
C9 C10 C11 C16 176.6(5) . .
C10 C11 C12 F7 -178.0(5) . .
C16 C11 C12 F7 3.1(8) . .
C10 C11 C12 C13 1.2(9) . .
C16 C11 C12 C13 -177.7(5) . .
F7 C12 C13 F8 -0.2(8) . .
C11 C12 C13 F8 -179.4(5) . .
F7 C12 C13 C14 179.2(5) . .
C11 C12 C13 C14 0.0(9) . .
F5 C9 C14 C13 178.1(5) . .
C10 C9 C14 C13 -0.9(9) . .
F5 C9 C14 C15 -1.4(9) . .
C10 C9 C14 C15 179.6(5) . .
F8 C13 C14 C9 179.3(5) . .
C12 C13 C14 C9 -0.2(8) . .
F8 C13 C14 C15 -1.2(8) . .
C12 C13 C14 C15 179.3(5) . .
Mn1 O5 C15 O6 -4.3(11) 1_454 .
Mn1 O5 C15 C14 174.8(4) 1_454 .
Mn2 O6 C15 O5 159.8(6) 1_554 .
Mn2 O6 C15 C14 -19.3(11) 1_554 .
C9 C14 C15 O5 -79.2(8) . .
C13 C14 C15 O5 101.4(7) . .
C9 C14 C15 O6 100.0(7) . .
C13 C14 C15 O6 -79.4(8) . .
Mn1 O8 C16 O7 2.0(11) . .
Mn1 O8 C16 C11 -178.3(4) . .
Mn2 O7 C16 O8 15.7(12) . .
Mn2 O7 C16 C11 -163.9(4) . .
C10 C11 C16 O8 -117.4(7) . .
C12 C11 C16 O8 61.5(8) . .
C10 C11 C16 O7 62.4(8) . .
C12 C11 C16 O7 -118.8(7) . .
Mn2 O9 C17 N1 163.9(6) . .
C18 N1 C17 O9 -178.9(9) . .
C19 N1 C17 O9 -3.6(13) . .
C22A O11 C22 N2 7.4(15) . .
Mn2 O11 C22 N2 164.7(8) . .
C20 N2 C22 O11 -11.2(19) . .
C21 N2 C22 O11 175.9(11) . .
C22A N2 C22 O11 -5.8(12) . .
C22 O11 C22A N2 -5.9(12) . .
Mn2 O11 C22A N2 -160.1(11) . .
C22 N2 C22A O11 6.4(13) . .
C20 N2 C22A O11 -177.6(18) . .
C21 N2 C22A O11 11(4) . .
Mn1 O10 C24 C23 32(4) . .
C16 O8 Mn1 O3 67.8(6) . 2_647
C16 O8 Mn1 O5 3(3) . 1_656
C16 O8 Mn1 O10 173.8(6) . .
C16 O8 Mn1 O1 -41.2(6) . .
C16 O8 Mn1 O2 -95.8(6) . .
C24 O10 Mn1 O3 20.2(14) . 2_647
C24 O10 Mn1 O8 -70.7(14) . .
C24 O10 Mn1 O5 108.6(14) . 1_656
C24 O10 Mn1 O1 -162.6(14) . .
C24 O10 Mn1 O2 -159.8(14) . .
C7 O1 Mn1 O3 179.8(3) . 2_647
Mn2 O1 Mn1 O3 -24.8(2) . 2_647
C7 O1 Mn1 O8 -91.2(4) . .
Mn2 O1 Mn1 O8 64.2(2) . .
C7 O1 Mn1 O5 92.1(4) . 1_656
Mn2 O1 Mn1 O5 -112.5(2) . 1_656
C7 O1 Mn1 O10 2.7(5) . .
Mn2 O1 Mn1 O10 158.0(2) . .
C7 O1 Mn1 O2 -0.8(3) . .
Mn2 O1 Mn1 O2 154.6(3) . .
C7 O2 Mn1 O3 2.7(9) . 2_647
C7 O2 Mn1 O8 88.7(4) . .
C7 O2 Mn1 O5 -86.6(4) . 1_656
C7 O2 Mn1 O10 -177.3(4) . .
C7 O2 Mn1 O1 0.8(3) . .
C22A O11 Mn2 O4 7(4) . 2_647
C22 O11 Mn2 O4 -133(3) . 2_647
C22A O11 Mn2 O9 -24(2) . .
C22 O11 Mn2 O9 -164.0(12) . .
C22A O11 Mn2 O6 75(2) . 1_556
C22 O11 Mn2 O6 -65.2(12) . 1_556
C22A O11 Mn2 O7 162(2) . .
C22 O11 Mn2 O7 21.9(12) . .
C22A O11 Mn2 O1 -110(2) . .
C22 O11 Mn2 O1 110.2(12) . .
C17 O9 Mn2 O11 -146.9(6) . .
C17 O9 Mn2 O4 35.7(6) . 2_647
C17 O9 Mn2 O6 125.9(6) . 1_556
C17 O9 Mn2 O7 -71(2) . .
C17 O9 Mn2 O1 -51.8(6) . .
C16 O7 Mn2 O11 109.9(7) . .
C16 O7 Mn2 O4 -72.2(7) . 2_647
C16 O7 Mn2 O9 34(2) . .
C16 O7 Mn2 O6 -162.4(7) . 1_556
C16 O7 Mn2 O1 15.1(7) . .
C7 O1 Mn2 O11 -9.6(7) . .
Mn1 O1 Mn2 O11 -146.3(3) . .
C7 O1 Mn2 O4 174.8(7) . 2_647
Mn1 O1 Mn2 O4 38.1(2) . 2_647
C7 O1 Mn2 O9 -96.4(7) . .
Mn1 O1 Mn2 O9 126.9(2) . .
C7 O1 Mn2 O6 109.2(18) . 1_556
Mn1 O1 Mn2 O6 -27.5(19) . 1_556
C7 O1 Mn2 O7 81.6(7) . .
Mn1 O1 Mn2 O7 -55.1(2) . .
